data_7248162
loop_
_publ_author_name
'Gavrikov, Andrey V.'
'Ilyukhin, Andrey B.'

_publ_section_title
;
 Union is strength: \p--\p stacking interactions are capable of preventing
 solid-state racemization of tris-chelate complexes
;
_journal_issue 12
_journal_name_full CrystEngComm
_journal_page_first 1677
_journal_page_last 1682
_journal_paper_doi 10.1039/D4CE00104D
_journal_volume 26
_journal_year 2024
_chemical_absolute_configuration ad
_chemical_formula_moiety 'C36 H24 N6 Ni, C12 H8 La N7 O15, 3(C2 H3 N)'
_chemical_formula_sum 'C54 H41 La N16 Ni O15'
_chemical_formula_weight 1351.65
_space_group_IT_number 19
_space_group_name_Hall 'P 2ac 2ab'
_space_group_name_H-M_alt 'P 21 21 21'
_symmetry_cell_setting orthorhombic
_symmetry_Int_Tables_number 19
_symmetry_space_group_name_Hall 'P 2ac 2ab'
_symmetry_space_group_name_H-M 'P 21 21 21'
_atom_sites_solution_hydrogens geom
_audit_conform_dict_location ftp://ftp.iucr.org/pub/cif_core.dic
_audit_conform_dict_name cif_core.dic
_audit_conform_dict_version 2.4.5
_audit_creation_date 2023-09-09T13:54:24-00:00
_audit_creation_method 'WinGX routine CIF_UPDATE'
_audit_update_record
;
2023-09-15 deposited with the CCDC.	2024-02-14 downloaded from the CCDC.
;
_cell_angle_alpha 90
_cell_angle_beta 90
_cell_angle_gamma 90
_cell_formula_units_Z 4
_cell_length_a 12.5426(18)
_cell_length_b 20.322(4)
_cell_length_c 22.424(4)
_cell_measurement_reflns_used 4030
_cell_measurement_temperature 340(2)
_cell_measurement_theta_max 21.37
_cell_measurement_theta_min 2.2
_cell_volume 5715.7(17)
_computing_cell_refinement 'Bruker SAINT'
_computing_data_collection 'Bruker APEX3'
_computing_data_reduction 'Bruker SAINT'
_computing_molecular_graphics 'Bruker SHELXTL'
_computing_publication_material 'Bruker SHELXTL'
_computing_structure_refinement 'SHELXL-2018/3 (Sheldrick, 2018)'
_computing_structure_solution 'SHELXS-2018 (Sheldrick, 2015)'
_diffrn_ambient_temperature 340(2)
_diffrn_measured_fraction_theta_full 0.97
_diffrn_measured_fraction_theta_max 0.922
_diffrn_measurement_device_type 'Bruker AXS D8 VENTURE PHOTON III C14 IuS 3.0'
_diffrn_measurement_method '\w scans'
_diffrn_radiation_monochromator graphite
_diffrn_radiation_type MoK\a
_diffrn_radiation_wavelength 0.71073
_diffrn_reflns_av_R_equivalents 0.1252
_diffrn_reflns_av_unetI/netI 0.1516
_diffrn_reflns_Laue_measured_fraction_full 0.97
_diffrn_reflns_Laue_measured_fraction_max 0.922
_diffrn_reflns_limit_h_max 15
_diffrn_reflns_limit_h_min -14
_diffrn_reflns_limit_k_max 24
_diffrn_reflns_limit_k_min -25
_diffrn_reflns_limit_l_max 27
_diffrn_reflns_limit_l_min -27
_diffrn_reflns_number 31681
_diffrn_reflns_point_group_measured_fraction_full 0.965
_diffrn_reflns_point_group_measured_fraction_max 0.905
_diffrn_reflns_theta_full 25.242
_diffrn_reflns_theta_max 26.474
_diffrn_reflns_theta_min 2.074
_diffrn_standards_number 0
_exptl_absorpt_coefficient_mu 1.149
_exptl_absorpt_correction_T_max 0.7443
_exptl_absorpt_correction_T_min 0.6421
_exptl_absorpt_correction_type multi-scan
_exptl_absorpt_process_details
;
 SADABS 2016/2: Krause, L., Herbst-Irmer, R., Sheldrick G.M. & Stalke D.,
 J. Appl. Cryst. 48 (2015) 3-10
;
_exptl_crystal_colour pink
_exptl_crystal_density_diffrn 1.571
_exptl_crystal_description block
_exptl_crystal_F_000 2728
_exptl_crystal_size_max 0.2
_exptl_crystal_size_mid 0.2
_exptl_crystal_size_min 0.12
_refine_diff_density_max 0.545
_refine_diff_density_min -0.487
_refine_diff_density_rms 0.078
_refine_ls_abs_structure_details
;
 Flack x determined using 1981 quotients [(I+)-(I-)]/[(I+)+(I-)]
 (Parsons, Flack and Wagner, Acta Cryst. B69 (2013) 249-259).
;
_refine_ls_abs_structure_Flack -0.049(15)
_refine_ls_extinction_method none
_refine_ls_goodness_of_fit_ref 0.858
_refine_ls_hydrogen_treatment constr
_refine_ls_matrix_type full
_refine_ls_number_parameters 737
_refine_ls_number_reflns 10684
_refine_ls_number_restraints 0
_refine_ls_restrained_S_all 0.858
_refine_ls_R_factor_all 0.1233
_refine_ls_R_factor_gt 0.0508
_refine_ls_shift/su_max 0.014
_refine_ls_shift/su_mean 0.001
_refine_ls_structure_factor_coef Fsqd
_refine_ls_weighting_details
;
w=1/[\s^2^(Fo^2^)+(0.0400P)^2^] where P=(Fo^2^+2Fc^2^)/3
;
_refine_ls_weighting_scheme calc
_refine_ls_wR_factor_gt 0.0912
_refine_ls_wR_factor_ref 0.1106
_reflns_Friedel_coverage 0.782
_reflns_Friedel_fraction_full 0.958
_reflns_Friedel_fraction_max 0.883
_reflns_number_gt 6056
_reflns_number_total 10684
_reflns_threshold_expression 'I > 2\s(I)'
_cod_data_source_file d4ce00104d2.cif
_cod_data_source_block NiLaPhen_3MeCN_340K
_cod_depositor_comments 'Adding full bibliography for 7248144--7248174.cif.'
_cod_database_code 7248162
_shelx_estimated_absorpt_t_min 0.803
_shelx_estimated_absorpt_t_max 0.874

loop_
_symmetry_equiv_pos_as_xyz
'x, y, z'
'-x+1/2, -y, z+1/2'
'-x, y+1/2, -z+1/2'
'x+1/2, -y+1/2, -z'

loop_
_atom_site_label
_atom_site_type_symbol
_atom_site_fract_x
_atom_site_fract_y
_atom_site_fract_z
_atom_site_U_iso_or_equiv
_atom_site_adp_type
_atom_site_occupancy
_atom_site_site_symmetry_order
_atom_site_calc_flag
_atom_site_refinement_flags_posn
_atom_site_refinement_flags_adp
_atom_site_refinement_flags_occupancy
_atom_site_disorder_assembly
_atom_site_disorder_group
La1 La 0.62416(4) 0.55595(3) 0.52031(3) 0.04597(17) Uani 1 1 d . . . . .
Ni1 Ni 0.24910(10) 0.47864(6) 0.25356(6) 0.0445(3) Uani 1 1 d . . . . .
O1 O 0.5456(5) 0.5422(4) 0.4106(3) 0.059(2) Uani 1 1 d . . . . .
O2 O 0.6920(6) 0.5967(4) 0.4119(4) 0.064(2) Uani 1 1 d . . . . .
O3 O 0.6096(7) 0.5789(4) 0.3274(4) 0.085(3) Uani 1 1 d . . . . .
O4 O 0.5306(5) 0.6637(4) 0.4814(4) 0.068(2) Uani 1 1 d . . . . .
O5 O 0.6924(6) 0.6806(4) 0.5143(4) 0.070(2) Uani 1 1 d . . . . .
O6 O 0.5977(7) 0.7623(4) 0.4808(5) 0.103(3) Uani 1 1 d . . . . .
O7 O 0.5533(7) 0.6365(5) 0.6089(4) 0.079(3) Uani 1 1 d . . . . .
O8 O 0.7099(6) 0.5973(4) 0.6212(4) 0.066(2) Uani 1 1 d . . . . .
O9 O 0.6474(9) 0.6662(5) 0.6851(4) 0.115(4) Uani 1 1 d . . . . .
O10 O 0.5475(6) 0.4949(4) 0.6203(4) 0.069(2) Uani 1 1 d . . . . .
O11 O 0.6907(6) 0.4532(4) 0.5827(4) 0.066(2) Uani 1 1 d . . . . .
O12 O 0.6154(8) 0.4073(5) 0.6592(4) 0.102(3) Uani 1 1 d . . . . .
O13 O 0.4153(5) 0.5495(4) 0.5202(4) 0.063(2) Uani 1 1 d . . . . .
O14 O 0.4872(5) 0.4544(4) 0.5033(3) 0.062(2) Uani 1 1 d . . . . .
O15 O 0.3155(6) 0.4652(4) 0.5020(4) 0.090(3) Uani 1 1 d . . . . .
N7 N 0.7272(6) 0.4589(5) 0.4549(4) 0.053(3) Uani 1 1 d . . . . .
N8 N 0.8435(5) 0.5509(4) 0.5168(4) 0.049(2) Uani 1 1 d . . . . .
N9 N 0.6171(8) 0.5728(5) 0.3808(4) 0.059(2) Uani 1 1 d . . . . .
N10 N 0.6066(9) 0.7029(5) 0.4919(4) 0.071(3) Uani 1 1 d . . . . .
N11 N 0.6360(10) 0.6350(5) 0.6394(5) 0.068(3) Uani 1 1 d . . . . .
N12 N 0.6163(9) 0.4507(6) 0.6227(4) 0.067(2) Uani 1 1 d . . . . .
N13 N 0.4035(6) 0.4893(6) 0.5087(4) 0.064(3) Uani 1 1 d . . . . .
N1 N 0.2823(6) 0.4003(5) 0.3093(4) 0.054(2) Uani 1 1 d . . . . .
N2 N 0.2314(6) 0.4002(4) 0.1934(4) 0.048(2) Uani 1 1 d . . . . .
N3 N 0.4115(6) 0.4867(5) 0.2310(4) 0.054(2) Uani 1 1 d . . . . .
N4 N 0.2417(7) 0.5514(5) 0.1881(4) 0.051(2) Uani 1 1 d . . . . .
N5 N 0.0869(6) 0.4860(4) 0.2741(4) 0.044(2) Uani 1 1 d . . . . .
N6 N 0.2519(6) 0.5492(5) 0.3198(3) 0.045(2) Uani 1 1 d . . . . .
C1 C 0.3091(9) 0.4010(7) 0.3663(6) 0.069(4) Uani 1 1 d . . . . .
H1A H 0.303767 0.440593 0.38696 0.083 Uiso 1 1 calc R U . . .
C2 C 0.3449(11) 0.3461(7) 0.3971(6) 0.088(5) Uani 1 1 d . . . . .
H2A H 0.36447 0.348736 0.43704 0.106 Uiso 1 1 calc R U . . .
C3 C 0.3505(11) 0.2879(7) 0.3667(7) 0.093(5) Uani 1 1 d . . . . .
H3A H 0.375599 0.25071 0.386319 0.111 Uiso 1 1 calc R U . . .
C4 C 0.3201(10) 0.2826(6) 0.3079(7) 0.079(4) Uani 1 1 d . . . . .
C5 C 0.3219(12) 0.2236(7) 0.2719(8) 0.104(5) Uani 1 1 d . . . . .
H5A H 0.344559 0.184529 0.289387 0.125 Uiso 1 1 calc R U . . .
C6 C 0.2937(11) 0.2229(7) 0.2167(8) 0.095(5) Uani 1 1 d . . . . .
H6A H 0.29451 0.183252 0.195999 0.114 Uiso 1 1 calc R U . . .
C7 C 0.2610(9) 0.2814(6) 0.1866(6) 0.067(3) Uani 1 1 d . . . . .
C8 C 0.2309(10) 0.2856(7) 0.1274(7) 0.075(4) Uani 1 1 d . . . . .
H8A H 0.231111 0.247565 0.104317 0.09 Uiso 1 1 calc R U . . .
C9 C 0.2009(9) 0.3438(7) 0.1016(6) 0.074(4) Uani 1 1 d . . . . .
H9A H 0.180092 0.34573 0.061853 0.088 Uiso 1 1 calc R U . . .
C10 C 0.2027(8) 0.4005(6) 0.1373(5) 0.059(3) Uani 1 1 d . . . . .
H10A H 0.182482 0.44031 0.120206 0.071 Uiso 1 1 calc R U . . .
C11 C 0.2590(8) 0.3412(6) 0.2195(5) 0.057(3) Uani 1 1 d . . . . .
C12 C 0.2861(8) 0.3418(6) 0.2806(5) 0.057(3) Uani 1 1 d . . . . .
C13 C 0.4932(8) 0.4529(6) 0.2508(6) 0.067(3) Uani 1 1 d . . . . .
H13A H 0.479833 0.421825 0.280252 0.08 Uiso 1 1 calc R U . . .
C14 C 0.5971(9) 0.4594(7) 0.2317(7) 0.089(5) Uani 1 1 d . . . . .
H14A H 0.651417 0.433778 0.247718 0.106 Uiso 1 1 calc R U . . .
C15 C 0.6173(11) 0.5054(7) 0.1881(7) 0.088(4) Uani 1 1 d . . . . .
H15A H 0.686359 0.510871 0.173786 0.105 Uiso 1 1 calc R U . . .
C16 C 0.5343(9) 0.5441(7) 0.1652(6) 0.064(4) Uani 1 1 d . . . . .
C17 C 0.5465(13) 0.5930(9) 0.1213(8) 0.108(6) Uani 1 1 d . . . . .
H17A H 0.614416 0.60187 0.106684 0.13 Uiso 1 1 calc R U . . .
C18 C 0.4632(14) 0.6274(8) 0.0998(7) 0.093(5) Uani 1 1 d . . . . .
H18A H 0.474304 0.659429 0.070846 0.112 Uiso 1 1 calc R U . . .
C19 C 0.3552(11) 0.6147(6) 0.1219(5) 0.066(4) Uani 1 1 d . . . . .
C20 C 0.2678(14) 0.6466(7) 0.1012(6) 0.091(5) Uani 1 1 d . . . . .
H20A H 0.275388 0.679135 0.072299 0.109 Uiso 1 1 calc R U . . .
C21 C 0.1682(12) 0.6314(7) 0.1225(6) 0.085(5) Uani 1 1 d . . . . .
H21A H 0.108232 0.652972 0.107897 0.102 Uiso 1 1 calc R U . . .
C22 C 0.1585(10) 0.5833(6) 0.1662(5) 0.064(4) Uani 1 1 d . . . . .
H22A H 0.090926 0.57315 0.180563 0.077 Uiso 1 1 calc R U . . .
C23 C 0.3404(9) 0.5664(6) 0.1664(5) 0.058(3) Uani 1 1 d . . . . .
C24 C 0.4315(9) 0.5323(6) 0.1887(5) 0.055(3) Uani 1 1 d . . . . .
C25 C 0.0059(8) 0.4512(7) 0.2530(5) 0.061(3) Uani 1 1 d . . . . .
H25A H 0.019518 0.416242 0.227378 0.073 Uiso 1 1 calc R U . . .
C26 C -0.0996(7) 0.4657(7) 0.2683(5) 0.071(4) Uani 1 1 d . . . . .
H26A H -0.154799 0.441128 0.251836 0.085 Uiso 1 1 calc R U . . .
C27 C -0.1218(10) 0.5141(6) 0.3062(5) 0.067(3) Uani 1 1 d . . . . .
H27A H -0.192223 0.52407 0.315592 0.08 Uiso 1 1 calc R U . . .
C28 C -0.0378(7) 0.5501(6) 0.3319(5) 0.050(3) Uani 1 1 d . . . . .
C29 C -0.0534(9) 0.6019(6) 0.3742(5) 0.061(3) Uani 1 1 d . . . . .
H29A H -0.122253 0.613162 0.38568 0.074 Uiso 1 1 calc R U . . .
C30 C 0.0297(9) 0.6343(7) 0.3974(6) 0.066(4) Uani 1 1 d . . . . .
H30A H 0.016878 0.668282 0.424303 0.08 Uiso 1 1 calc R U . . .
C31 C 0.1370(9) 0.6187(5) 0.3824(5) 0.050(3) Uani 1 1 d . . . . .
C32 C 0.2259(9) 0.6486(6) 0.4078(5) 0.066(3) Uani 1 1 d . . . . .
H32A H 0.218608 0.681744 0.436105 0.079 Uiso 1 1 calc R U . . .
C33 C 0.3249(9) 0.6275(6) 0.3896(6) 0.069(4) Uani 1 1 d . . . . .
H33A H 0.385774 0.645569 0.406751 0.083 Uiso 1 1 calc R U . . .
C34 C 0.3349(9) 0.5787(6) 0.3452(6) 0.063(4) Uani 1 1 d . . . . .
H34A H 0.402992 0.566517 0.333017 0.075 Uiso 1 1 calc R U . . .
C35 C 0.1538(7) 0.5690(5) 0.3399(4) 0.041(3) Uani 1 1 d . . . . .
C36 C 0.0654(8) 0.5341(5) 0.3145(5) 0.046(3) Uani 1 1 d . . . . .
C37 C 0.6731(9) 0.4152(6) 0.4236(6) 0.070(4) Uani 1 1 d . . . . .
H37A H 0.599286 0.419231 0.42249 0.083 Uiso 1 1 calc R U . . .
C38 C 0.7194(9) 0.3632(6) 0.3922(6) 0.068(4) Uani 1 1 d . . . . .
H38A H 0.678181 0.333092 0.371104 0.082 Uiso 1 1 calc R U . . .
C39 C 0.8291(10) 0.3587(7) 0.3939(6) 0.077(4) Uani 1 1 d . . . . .
H39A H 0.862886 0.325674 0.372164 0.093 Uiso 1 1 calc R U . . .
C40 C 0.8902(9) 0.4020(5) 0.4271(5) 0.059(3) Uani 1 1 d . . . . .
C41 C 1.0038(9) 0.3989(6) 0.4287(6) 0.071(4) Uani 1 1 d . . . . .
H41A H 1.039548 0.365966 0.407971 0.085 Uiso 1 1 calc R U . . .
C42 C 1.0589(8) 0.4437(7) 0.4604(5) 0.066(3) Uani 1 1 d . . . . .
H42A H 1.132869 0.440653 0.461832 0.08 Uiso 1 1 calc R U . . .
C43 C 1.0080(8) 0.4949(5) 0.4912(5) 0.050(3) Uani 1 1 d . . . . .
C44 C 1.0639(8) 0.5426(6) 0.5242(6) 0.065(3) Uani 1 1 d . . . . .
H44A H 1.13759 0.539483 0.52751 0.078 Uiso 1 1 calc R U . . .
C45 C 1.0125(9) 0.5928(6) 0.5511(5) 0.066(3) Uani 1 1 d . . . . .
H45A H 1.049451 0.62456 0.572727 0.079 Uiso 1 1 calc R U . . .
C46 C 0.9009(8) 0.5954(6) 0.5453(5) 0.056(3) Uani 1 1 d . . . . .
H46A H 0.865234 0.630664 0.562588 0.067 Uiso 1 1 calc R U . . .
C47 C 0.8961(7) 0.5011(5) 0.4893(4) 0.048(3) Uani 1 1 d . . . . .
C48 C 0.8360(7) 0.4536(5) 0.4566(4) 0.045(3) Uiso 1 1 d . . . . .
N14 N 0.4600(11) 0.2593(7) 0.5083(7) 0.134(5) Uiso 1 1 d . . . . .
N15 N 0.4451(11) 0.7180(8) 0.8239(8) 0.142(6) Uiso 1 1 d . . . . .
N16 N 0.381(3) 0.7526(15) 0.2244(14) 0.296(15) Uiso 1 1 d . . . . .
C49 C 0.5449(13) 0.2762(8) 0.5226(8) 0.115(5) Uiso 1 1 d . . . . .
C50 C 0.6440(13) 0.2908(9) 0.5434(8) 0.155(7) Uiso 1 1 d . . . . .
H50A H 0.658489 0.264945 0.578306 0.232 Uiso 1 1 calc R U . . .
H50B H 0.647474 0.336674 0.553329 0.232 Uiso 1 1 calc R U . . .
H50C H 0.695931 0.28102 0.513217 0.232 Uiso 1 1 calc R U . . .
C51 C 0.4773(12) 0.7477(8) 0.7875(8) 0.101(5) Uiso 1 1 d . . . . .
C52 C 0.5173(15) 0.7877(11) 0.7382(10) 0.173(9) Uiso 1 1 d . . . . .
H52A H 0.464417 0.819609 0.727195 0.26 Uiso 1 1 calc R U . . .
H52B H 0.532355 0.759838 0.704629 0.26 Uiso 1 1 calc R U . . .
H52C H 0.581282 0.809793 0.750335 0.26 Uiso 1 1 calc R U . . .
C53 C 0.385(3) 0.7577(17) 0.2697(16) 0.232(13) Uiso 1 1 d . . . . .
C54 C 0.4223(15) 0.7832(10) 0.3252(10) 0.162(8) Uiso 1 1 d . . . . .
H54A H 0.464441 0.821892 0.31812 0.242 Uiso 1 1 calc R U . . .
H54B H 0.465043 0.75066 0.344954 0.242 Uiso 1 1 calc R U . . .
H54C H 0.362431 0.794366 0.349894 0.242 Uiso 1 1 calc R U . . .

loop_
_atom_site_aniso_label
_atom_site_aniso_U_11
_atom_site_aniso_U_22
_atom_site_aniso_U_33
_atom_site_aniso_U_23
_atom_site_aniso_U_13
_atom_site_aniso_U_12
La1 0.0317(3) 0.0528(3) 0.0534(3) -0.0017(4) -0.0008(3) -0.0007(3)
Ni1 0.0338(7) 0.0490(8) 0.0507(8) 0.0011(7) -0.0010(7) 0.0053(6)
O1 0.038(4) 0.073(6) 0.066(5) 0.005(5) 0.001(3) -0.004(4)
O2 0.043(5) 0.074(6) 0.076(6) -0.003(5) -0.004(4) -0.011(4)
O3 0.098(6) 0.106(8) 0.051(5) 0.005(5) 0.008(5) -0.023(6)
O4 0.057(5) 0.060(5) 0.086(6) -0.001(5) -0.014(5) -0.001(4)
O5 0.061(5) 0.062(5) 0.089(6) -0.011(5) -0.011(5) -0.007(4)
O6 0.137(8) 0.050(6) 0.122(8) -0.005(6) 0.001(7) 0.002(5)
O7 0.061(6) 0.091(7) 0.084(7) -0.006(6) 0.001(5) 0.014(5)
O8 0.054(5) 0.071(6) 0.072(6) -0.007(5) -0.015(4) 0.000(4)
O9 0.148(10) 0.115(9) 0.083(7) -0.051(7) 0.001(7) -0.020(7)
O10 0.058(5) 0.073(7) 0.076(6) 0.006(5) 0.009(4) 0.006(5)
O11 0.059(5) 0.072(6) 0.066(5) 0.004(5) -0.004(4) 0.001(4)
O12 0.114(7) 0.101(8) 0.091(7) 0.044(6) -0.001(7) -0.020(7)
O13 0.046(4) 0.065(5) 0.079(5) -0.016(7) 0.004(4) 0.003(4)
O14 0.046(4) 0.066(6) 0.075(6) -0.005(4) 0.004(3) 0.000(4)
O15 0.038(5) 0.113(8) 0.118(8) -0.014(6) 0.002(4) -0.024(4)
N7 0.041(5) 0.062(7) 0.055(6) -0.010(5) -0.001(4) 0.000(4)
N8 0.037(4) 0.048(5) 0.062(6) 0.005(7) -0.003(4) -0.009(4)
N9 0.053(6) 0.075(8) 0.048(6) 0.000(5) 0.001(6) 0.006(6)
N10 0.086(8) 0.051(7) 0.076(8) -0.013(6) 0.001(6) 0.006(6)
N11 0.075(8) 0.062(7) 0.068(8) -0.010(6) 0.010(7) -0.004(7)
N12 0.071(7) 0.069(8) 0.061(7) -0.003(6) -0.011(7) -0.015(8)
N13 0.032(6) 0.104(9) 0.056(7) 0.008(6) 0.005(4) 0.000(6)
N1 0.046(5) 0.064(7) 0.052(7) 0.003(6) -0.008(4) 0.003(4)
N2 0.037(5) 0.055(6) 0.053(6) -0.004(5) 0.001(4) 0.004(4)
N3 0.035(6) 0.060(6) 0.067(7) -0.010(6) -0.005(4) 0.007(4)
N4 0.045(5) 0.055(6) 0.052(5) 0.001(5) -0.002(4) 0.001(5)
N5 0.030(5) 0.049(5) 0.053(6) 0.009(5) -0.006(4) -0.005(4)
N6 0.034(4) 0.051(5) 0.050(5) 0.005(5) -0.011(4) -0.001(5)
C1 0.069(8) 0.067(9) 0.070(10) 0.014(8) -0.008(7) 0.011(7)
C2 0.118(12) 0.079(11) 0.068(10) -0.001(9) -0.016(8) 0.029(9)
C3 0.120(13) 0.072(11) 0.086(11) 0.027(9) -0.011(10) 0.024(9)
C4 0.111(10) 0.044(9) 0.082(11) 0.021(8) -0.016(8) 0.016(7)
C5 0.157(14) 0.054(10) 0.100(13) 0.013(9) -0.020(11) 0.027(9)
C6 0.130(12) 0.043(9) 0.113(14) -0.011(9) -0.020(10) 0.017(8)
C7 0.061(7) 0.068(9) 0.070(9) -0.012(8) 0.001(7) 0.004(7)
C8 0.076(9) 0.059(9) 0.091(12) -0.028(8) 0.007(8) -0.006(7)
C9 0.074(8) 0.089(11) 0.058(9) -0.011(9) -0.004(6) 0.003(7)
C10 0.064(8) 0.063(9) 0.050(8) -0.002(7) -0.005(6) 0.007(6)
C11 0.045(6) 0.056(8) 0.070(9) -0.001(7) 0.009(6) 0.019(6)
C12 0.059(7) 0.065(9) 0.047(8) 0.006(7) -0.001(6) 0.013(6)
C13 0.042(6) 0.068(8) 0.091(9) -0.026(8) 0.002(6) 0.007(6)
C14 0.051(9) 0.100(13) 0.116(13) -0.015(10) 0.007(7) 0.012(7)
C15 0.043(8) 0.096(11) 0.124(12) -0.045(10) 0.024(9) -0.003(9)
C16 0.056(8) 0.067(10) 0.070(9) -0.022(7) 0.027(6) -0.020(7)
C17 0.100(13) 0.110(15) 0.115(16) -0.039(13) 0.051(11) -0.053(11)
C18 0.127(14) 0.087(12) 0.066(10) -0.010(9) 0.032(10) -0.053(11)
C19 0.091(11) 0.057(8) 0.050(8) -0.004(6) -0.012(7) -0.017(7)
C20 0.121(13) 0.072(10) 0.079(11) 0.033(8) -0.001(10) -0.022(10)
C21 0.104(12) 0.074(11) 0.077(11) 0.006(9) -0.034(8) 0.006(8)
C22 0.070(9) 0.055(8) 0.069(9) 0.010(7) -0.013(6) 0.003(6)
C23 0.086(9) 0.052(8) 0.037(7) -0.012(6) -0.003(6) -0.010(7)
C24 0.046(7) 0.063(9) 0.054(8) -0.016(7) 0.004(6) -0.013(6)
C25 0.044(6) 0.072(8) 0.067(7) 0.002(8) 0.005(6) -0.002(7)
C26 0.024(7) 0.117(13) 0.072(9) 0.010(8) 0.004(5) -0.012(6)
C27 0.036(6) 0.095(9) 0.068(8) -0.002(7) 0.014(7) 0.004(7)
C28 0.036(6) 0.061(8) 0.054(7) 0.007(7) 0.008(5) 0.001(6)
C29 0.047(7) 0.074(9) 0.063(9) -0.004(7) 0.015(6) 0.024(6)
C30 0.065(8) 0.074(9) 0.060(9) -0.010(7) 0.009(7) 0.018(7)
C31 0.049(7) 0.044(7) 0.057(7) 0.002(6) 0.005(6) 0.006(6)
C32 0.052(8) 0.077(9) 0.069(9) -0.005(7) 0.000(6) 0.009(6)
C33 0.056(8) 0.071(10) 0.080(10) -0.003(8) -0.033(7) -0.005(6)
C34 0.050(7) 0.061(9) 0.077(9) -0.013(7) -0.004(6) 0.008(5)
C35 0.037(6) 0.048(8) 0.039(6) 0.017(6) -0.001(4) 0.004(5)
C36 0.039(6) 0.054(8) 0.044(7) 0.011(6) 0.007(5) 0.002(5)
C37 0.052(7) 0.077(10) 0.080(10) -0.011(8) 0.004(6) 0.002(6)
C38 0.067(9) 0.056(8) 0.082(10) -0.018(7) 0.009(7) -0.004(6)
C39 0.074(9) 0.077(10) 0.080(10) -0.015(8) 0.010(7) 0.012(7)
C40 0.061(8) 0.050(7) 0.065(8) -0.003(6) 0.003(7) 0.008(6)
C41 0.058(8) 0.071(10) 0.084(10) -0.013(8) 0.006(7) 0.020(7)
C42 0.045(6) 0.079(9) 0.075(9) 0.002(9) 0.007(6) 0.010(7)
C43 0.035(6) 0.059(8) 0.057(8) 0.017(6) 0.006(5) 0.005(5)
C44 0.032(5) 0.079(10) 0.084(9) 0.016(9) -0.002(6) -0.006(6)
C45 0.046(7) 0.072(9) 0.080(9) 0.003(7) -0.013(6) -0.018(6)
C46 0.042(7) 0.063(8) 0.063(8) -0.005(6) 0.002(5) -0.005(5)
C47 0.044(6) 0.053(7) 0.048(7) 0.003(6) 0.010(5) 0.003(5)

loop_
_atom_type_symbol
_atom_type_description
_atom_type_scat_dispersion_real
_atom_type_scat_dispersion_imag
_atom_type_scat_source
C C 0.0033 0.0016 'International Tables Vol C Tables 4.2.6.8 and 6.1.1.4'
H H 0 0 'International Tables Vol C Tables 4.2.6.8 and 6.1.1.4'
La La -0.2871 2.4523 'International Tables Vol C Tables 4.2.6.8 and 6.1.1.4'
N N 0.0061 0.0033 'International Tables Vol C Tables 4.2.6.8 and 6.1.1.4'
Ni Ni 0.3393 1.1124 'International Tables Vol C Tables 4.2.6.8 and 6.1.1.4'
O O 0.0106 0.006 'International Tables Vol C Tables 4.2.6.8 and 6.1.1.4'

loop_
_geom_angle_atom_site_label_1
_geom_angle_atom_site_label_2
_geom_angle_atom_site_label_3
_geom_angle
_geom_angle_site_symmetry_1
_geom_angle_site_symmetry_3
_geom_angle_publ_flag
O13 La1 O4 66.2(3) . . ?
O13 La1 O8 115.1(3) . . ?
O4 La1 O8 101.6(3) . . ?
O13 La1 O11 106.0(2) . . ?
O4 La1 O11 166.2(3) . . ?
O8 La1 O11 70.7(3) . . ?
O13 La1 O1 68.0(2) . . ?
O4 La1 O1 67.4(2) . . ?
O8 La1 O1 167.0(2) . . ?
O11 La1 O1 121.5(2) . . ?
O13 La1 O5 111.5(3) . . ?
O4 La1 O5 48.6(2) . . ?
O8 La1 O5 67.2(3) . . ?
O11 La1 O5 132.2(3) . . ?
O1 La1 O5 99.8(3) . . ?
O13 La1 O2 109.2(2) . . ?
O4 La1 O2 65.7(3) . . ?
O8 La1 O2 122.9(2) . . ?
O11 La1 O2 128.1(2) . . ?
O1 La1 O2 47.0(2) . . ?
O5 La1 O2 64.2(3) . . ?
O13 La1 O14 47.9(2) . . ?
O4 La1 O14 107.7(2) . . ?
O8 La1 O14 128.3(2) . . ?
O11 La1 O14 71.0(2) . . ?
O1 La1 O14 63.7(2) . . ?
O5 La1 O14 156.2(2) . . ?
O2 La1 O14 107.8(2) . . ?
O13 La1 O7 72.8(3) . . ?
O4 La1 O7 66.2(3) . . ?
O8 La1 O7 46.9(2) . . ?
O11 La1 O7 101.0(3) . . ?
O1 La1 O7 128.0(3) . . ?
O5 La1 O7 64.7(3) . . ?
O2 La1 O7 125.1(3) . . ?
O14 La1 O7 110.7(2) . . ?
O13 La1 O10 68.1(3) . . ?
O4 La1 O10 119.5(3) . . ?
O8 La1 O10 65.5(3) . . ?
O11 La1 O10 47.2(2) . . ?
O1 La1 O10 125.4(2) . . ?
O5 La1 O10 125.6(3) . . ?
O2 La1 O10 170.2(3) . . ?
O14 La1 O10 63.1(2) . . ?
O7 La1 O10 63.9(3) . . ?
O13 La1 N8 174.7(3) . . ?
O4 La1 N8 117.8(2) . . ?
O8 La1 N8 68.3(3) . . ?
O11 La1 N8 70.8(2) . . ?
O1 La1 N8 109.8(2) . . ?
O5 La1 N8 73.4(2) . . ?
O2 La1 N8 70.8(2) . . ?
O14 La1 N8 126.9(3) . . ?
O7 La1 N8 111.7(3) . . ?
O10 La1 N8 111.0(3) . . ?
O13 La1 N7 115.4(3) . . ?
O4 La1 N7 128.5(3) . . ?
O8 La1 N7 119.3(3) . . ?
O11 La1 N7 64.7(2) . . ?
O1 La1 N7 67.0(2) . . ?
O5 La1 N7 119.8(3) . . ?
O2 La1 N7 66.2(3) . . ?
O14 La1 N7 71.4(2) . . ?
O7 La1 N7 164.6(3) . . ?
O10 La1 N7 105.9(3) . . ?
N8 La1 N7 59.6(3) . . ?
N6 Ni1 N1 95.5(4) . . ?
N6 Ni1 N4 90.8(3) . . ?
N1 Ni1 N4 168.8(3) . . ?
N6 Ni1 N5 79.0(3) . . ?
N1 Ni1 N5 96.8(3) . . ?
N4 Ni1 N5 93.5(3) . . ?
N6 Ni1 N2 172.3(3) . . ?
N1 Ni1 N2 79.9(4) . . ?
N4 Ni1 N2 94.7(3) . . ?
N5 Ni1 N2 95.3(3) . . ?
N6 Ni1 N3 95.9(3) . . ?
N1 Ni1 N3 90.6(4) . . ?
N4 Ni1 N3 79.6(4) . . ?
N5 Ni1 N3 171.4(4) . . ?
N2 Ni1 N3 90.4(3) . . ?
N9 O1 La1 99.9(6) . . ?
N9 O2 La1 98.2(6) . . ?
N10 O4 La1 97.2(6) . . ?
N10 O5 La1 95.0(6) . . ?
N11 O7 La1 96.6(7) . . ?
N11 O8 La1 99.8(7) . . ?
N12 O10 La1 96.8(7) . . ?
N12 O11 La1 99.8(7) . . ?
N13 O13 La1 99.6(5) . . ?
N13 O14 La1 94.9(7) . . ?
C37 N7 C48 118.3(10) . . ?
C37 N7 La1 121.3(7) . . ?
C48 N7 La1 120.3(7) . . ?
C46 N8 C47 117.8(8) . . ?
C46 N8 La1 120.3(7) . . ?
C47 N8 La1 121.8(6) . . ?
O3 N9 O2 124.3(10) . . ?
O3 N9 O1 120.8(10) . . ?
O2 N9 O1 114.9(9) . . ?
O6 N10 O4 120.5(11) . . ?
O6 N10 O5 120.3(10) . . ?
O4 N10 O5 119.2(10) . . ?
O6 N10 La1 178.9(9) . . ?
O4 N10 La1 58.6(5) . . ?
O5 N10 La1 60.6(5) . . ?
O9 N11 O7 123.5(12) . . ?
O9 N11 O8 120.1(12) . . ?
O7 N11 O8 116.4(10) . . ?
O12 N12 O10 123.4(12) . . ?
O12 N12 O11 120.4(13) . . ?
O10 N12 O11 116.2(11) . . ?
O15 N13 O13 121.6(9) . . ?
O15 N13 O14 120.8(12) . . ?
O13 N13 O14 117.7(8) . . ?
C1 N1 C12 117.4(11) . . ?
C1 N1 Ni1 128.9(9) . . ?
C12 N1 Ni1 113.4(8) . . ?
C10 N2 C11 118.8(10) . . ?
C10 N2 Ni1 130.0(8) . . ?
C11 N2 Ni1 111.2(7) . . ?
C13 N3 C24 116.9(10) . . ?
C13 N3 Ni1 129.4(9) . . ?
C24 N3 Ni1 113.7(7) . . ?
C22 N4 C23 118.3(10) . . ?
C22 N4 Ni1 130.1(8) . . ?
C23 N4 Ni1 111.7(7) . . ?
C25 N5 C36 117.9(9) . . ?
C25 N5 Ni1 129.0(8) . . ?
C36 N5 Ni1 113.1(6) . . ?
C34 N6 C35 115.4(9) . . ?
C34 N6 Ni1 129.4(7) . . ?
C35 N6 Ni1 115.2(6) . . ?
N1 C1 C2 123.7(13) . . ?
N1 C1 H1A 118.2 . . ?
C2 C1 H1A 118.2 . . ?
C3 C2 C1 117.7(13) . . ?
C3 C2 H2A 121.2 . . ?
C1 C2 H2A 121.2 . . ?
C2 C3 C4 122.1(13) . . ?
C2 C3 H3A 119 . . ?
C4 C3 H3A 118.9 . . ?
C3 C4 C12 115.6(13) . . ?
C3 C4 C5 126.5(13) . . ?
C12 C4 C5 117.9(13) . . ?
C6 C5 C4 122.8(14) . . ?
C6 C5 H5A 118.6 . . ?
C4 C5 H5A 118.6 . . ?
C5 C6 C7 121.6(14) . . ?
C5 C6 H6A 119.2 . . ?
C7 C6 H6A 119.2 . . ?
C8 C7 C11 116.1(12) . . ?
C8 C7 C6 125.7(13) . . ?
C11 C7 C6 118.2(12) . . ?
C9 C8 C7 122.2(12) . . ?
C9 C8 H8A 118.9 . . ?
C7 C8 H8A 118.9 . . ?
C8 C9 C10 117.7(12) . . ?
C8 C9 H9A 121.2 . . ?
C10 C9 H9A 121.2 . . ?
N2 C10 C9 123.3(12) . . ?
N2 C10 H10A 118.4 . . ?
C9 C10 H10A 118.4 . . ?
N2 C11 C12 117.7(11) . . ?
N2 C11 C7 121.9(11) . . ?
C12 C11 C7 120.3(12) . . ?
N1 C12 C11 117.4(11) . . ?
N1 C12 C4 123.5(12) . . ?
C11 C12 C4 119.0(13) . . ?
N3 C13 C14 125.8(14) . . ?
N3 C13 H13A 117.1 . . ?
C14 C13 H13A 117.1 . . ?
C15 C14 C13 117.4(13) . . ?
C15 C14 H14A 121.3 . . ?
C13 C14 H14A 121.3 . . ?
C14 C15 C16 120.3(12) . . ?
C14 C15 H15A 119.9 . . ?
C16 C15 H15A 119.9 . . ?
C15 C16 C17 124.9(13) . . ?
C15 C16 C24 116.4(13) . . ?
C17 C16 C24 118.8(13) . . ?
C18 C17 C16 122.2(14) . . ?
C18 C17 H17A 118.9 . . ?
C16 C17 H17A 118.9 . . ?
C17 C18 C19 120.3(15) . . ?
C17 C18 H18A 119.8 . . ?
C19 C18 H18A 119.8 . . ?
C20 C19 C23 118.0(12) . . ?
C20 C19 C18 123.2(14) . . ?
C23 C19 C18 118.8(13) . . ?
C19 C20 C21 120.6(13) . . ?
C19 C20 H20A 119.7 . . ?
C21 C20 H20A 119.7 . . ?
C20 C21 C22 118.9(13) . . ?
C20 C21 H21A 120.5 . . ?
C22 C21 H21A 120.5 . . ?
N4 C22 C21 122.5(12) . . ?
N4 C22 H22A 118.8 . . ?
C21 C22 H22A 118.8 . . ?
N4 C23 C19 121.7(12) . . ?
N4 C23 C24 119.5(11) . . ?
C19 C23 C24 118.8(11) . . ?
N3 C24 C16 123.3(12) . . ?
N3 C24 C23 115.6(9) . . ?
C16 C24 C23 121.0(12) . . ?
N5 C25 C26 121.7(12) . . ?
N5 C25 H25A 119.1 . . ?
C26 C25 H25A 119.1 . . ?
C27 C26 C25 120.7(11) . . ?
C27 C26 H26A 119.6 . . ?
C25 C26 H26A 119.6 . . ?
C26 C27 C28 119.3(11) . . ?
C26 C27 H27A 120.3 . . ?
C28 C27 H27A 120.3 . . ?
C36 C28 C27 117.4(11) . . ?
C36 C28 C29 119.1(10) . . ?
C27 C28 C29 123.5(10) . . ?
C30 C29 C28 120.9(10) . . ?
C30 C29 H29A 119.5 . . ?
C28 C29 H29A 119.5 . . ?
C29 C30 C31 122.2(11) . . ?
C29 C30 H30A 118.9 . . ?
C31 C30 H30A 118.9 . . ?
C32 C31 C35 118.2(10) . . ?
C32 C31 C30 124.2(11) . . ?
C35 C31 C30 117.6(10) . . ?
C33 C32 C31 117.8(11) . . ?
C33 C32 H32A 121.1 . . ?
C31 C32 H32A 121.1 . . ?
C32 C33 C34 120.5(11) . . ?
C32 C33 H33A 119.7 . . ?
C34 C33 H33A 119.7 . . ?
N6 C34 C33 123.4(10) . . ?
N6 C34 H34A 118.3 . . ?
C33 C34 H34A 118.3 . . ?
N6 C35 C31 124.6(9) . . ?
N6 C35 C36 114.7(10) . . ?
C31 C35 C36 120.7(9) . . ?
N5 C36 C28 122.7(10) . . ?
N5 C36 C35 117.8(9) . . ?
C28 C36 C35 119.4(10) . . ?
N7 C37 C38 124.3(11) . . ?
N7 C37 H37A 117.8 . . ?
C38 C37 H37A 117.8 . . ?
C39 C38 C37 116.8(12) . . ?
C39 C38 H38A 121.6 . . ?
C37 C38 H38A 121.6 . . ?
C38 C39 C40 121.6(12) . . ?
C38 C39 H39A 119.2 . . ?
C40 C39 H39A 119.2 . . ?
C39 C40 C48 117.2(11) . . ?
C39 C40 C41 122.5(11) . . ?
C48 C40 C41 120.1(11) . . ?
C42 C41 C40 119.7(11) . . ?
C42 C41 H41A 120.1 . . ?
C40 C41 H41A 120.1 . . ?
C41 C42 C43 121.8(11) . . ?
C41 C42 H42A 119.1 . . ?
C43 C42 H42A 119.1 . . ?
C42 C43 C44 122.9(11) . . ?
C42 C43 C47 120.3(11) . . ?
C44 C43 C47 116.8(10) . . ?
C45 C44 C43 121.3(10) . . ?
C45 C44 H44A 119.4 . . ?
C43 C44 H44A 119.4 . . ?
C44 C45 C46 117.4(11) . . ?
C44 C45 H45A 121.3 . . ?
C46 C45 H45A 121.3 . . ?
N8 C46 C45 124.2(10) . . ?
N8 C46 H46A 117.9 . . ?
C45 C46 H46A 117.9 . . ?
N8 C47 C43 122.4(9) . . ?
N8 C47 C48 118.8(9) . . ?
C43 C47 C48 118.7(9) . . ?
N7 C48 C40 121.7(10) . . ?
N7 C48 C47 119.1(9) . . ?
C40 C48 C47 119.2(9) . . ?
N14 C49 C50 174(2) . . ?
C49 C50 H50A 109.5 . . ?
C49 C50 H50B 109.5 . . ?
H50A C50 H50B 109.5 . . ?
C49 C50 H50C 109.5 . . ?
H50A C50 H50C 109.5 . . ?
H50B C50 H50C 109.5 . . ?
N15 C51 C52 178(2) . . ?
C51 C52 H52A 109.5 . . ?
C51 C52 H52B 109.5 . . ?
H52A C52 H52B 109.5 . . ?
C51 C52 H52C 109.5 . . ?
H52A C52 H52C 109.5 . . ?
H52B C52 H52C 109.5 . . ?
N16 C53 C54 157(5) . . ?
C53 C54 H54A 109.4 . . ?
C53 C54 H54B 109.5 . . ?
H54A C54 H54B 109.5 . . ?
C53 C54 H54C 109.5 . . ?
H54A C54 H54C 109.5 . . ?
H54B C54 H54C 109.5 . . ?

loop_
_geom_bond_atom_site_label_1
_geom_bond_atom_site_label_2
_geom_bond_distance
_geom_bond_site_symmetry_2
_geom_bond_publ_flag
La1 O13 2.622(6) . ?
La1 O4 2.633(7) . ?
La1 O8 2.642(8) . ?
La1 O11 2.648(8) . ?
La1 O1 2.665(7) . ?
La1 O5 2.677(8) . ?
La1 O2 2.706(8) . ?
La1 O14 2.712(7) . ?
La1 O7 2.723(9) . ?
La1 O10 2.737(8) . ?
La1 N8 2.754(7) . ?
La1 N7 2.777(9) . ?
Ni1 N6 2.064(9) . ?
Ni1 N1 2.066(9) . ?
Ni1 N4 2.086(10) . ?
Ni1 N5 2.091(7) . ?
Ni1 N2 2.100(9) . ?
Ni1 N3 2.105(8) . ?
O1 N9 1.278(11) . ?
O2 N9 1.266(11) . ?
O3 N9 1.208(10) . ?
O4 N10 1.264(11) . ?
O5 N10 1.271(11) . ?
O6 N10 1.238(11) . ?
O7 N11 1.243(12) . ?
O8 N11 1.271(12) . ?
O9 N11 1.212(12) . ?
O10 N12 1.247(13) . ?
O11 N12 1.294(12) . ?
O12 N12 1.204(12) . ?
O13 N13 1.259(12) . ?
O14 N13 1.272(10) . ?
O15 N13 1.217(10) . ?
N7 C37 1.320(13) . ?
N7 C48 1.370(11) . ?
N8 C46 1.321(12) . ?
N8 C47 1.356(12) . ?
N1 C1 1.323(14) . ?
N1 C12 1.353(14) . ?
N2 C10 1.309(13) . ?
N2 C11 1.378(13) . ?
N3 C13 1.310(13) . ?
N3 C24 1.349(13) . ?
N4 C22 1.324(13) . ?
N4 C23 1.364(13) . ?
N5 C25 1.326(13) . ?
N5 C36 1.359(12) . ?
N6 C34 1.329(12) . ?
N6 C35 1.371(11) . ?
C1 C2 1.387(16) . ?
C1 H1A 0.93 . ?
C2 C3 1.367(17) . ?
C2 H2A 0.93 . ?
C3 C4 1.376(17) . ?
C3 H3A 0.93 . ?
C4 C12 1.414(16) . ?
C4 C5 1.446(19) . ?
C5 C6 1.287(18) . ?
C5 H5A 0.93 . ?
C6 C7 1.427(18) . ?
C6 H6A 0.93 . ?
C7 C8 1.383(16) . ?
C7 C11 1.422(15) . ?
C8 C9 1.371(17) . ?
C8 H8A 0.93 . ?
C9 C10 1.402(16) . ?
C9 H9A 0.93 . ?
C10 H10A 0.93 . ?
C11 C12 1.412(15) . ?
C13 C14 1.378(15) . ?
C13 H13A 0.93 . ?
C14 C15 1.376(18) . ?
C14 H14A 0.93 . ?
C15 C16 1.402(18) . ?
C15 H15A 0.93 . ?
C16 C17 1.41(2) . ?
C16 C24 1.415(14) . ?
C17 C18 1.35(2) . ?
C17 H17A 0.93 . ?
C18 C19 1.466(18) . ?
C18 H18A 0.93 . ?
C19 C20 1.356(17) . ?
C19 C23 1.412(16) . ?
C20 C21 1.372(17) . ?
C20 H20A 0.93 . ?
C21 C22 1.390(17) . ?
C21 H21A 0.93 . ?
C22 H22A 0.93 . ?
C23 C24 1.427(15) . ?
C25 C26 1.397(14) . ?
C25 H25A 0.93 . ?
C26 C27 1.330(15) . ?
C26 H26A 0.93 . ?
C27 C28 1.407(15) . ?
C27 H27A 0.93 . ?
C28 C36 1.391(13) . ?
C28 C29 1.429(16) . ?
C29 C30 1.340(15) . ?
C29 H29A 0.93 . ?
C30 C31 1.424(14) . ?
C30 H30A 0.93 . ?
C31 C32 1.392(15) . ?
C31 C35 1.405(14) . ?
C32 C33 1.375(15) . ?
C32 H32A 0.93 . ?
C33 C34 1.413(16) . ?
C33 H33A 0.93 . ?
C34 H34A 0.93 . ?
C35 C36 1.434(13) . ?
C37 C38 1.396(15) . ?
C37 H37A 0.93 . ?
C38 C39 1.380(15) . ?
C38 H38A 0.93 . ?
C39 C40 1.386(15) . ?
C39 H39A 0.93 . ?
C40 C48 1.413(14) . ?
C40 C41 1.426(15) . ?
C41 C42 1.347(16) . ?
C41 H41A 0.93 . ?
C42 C43 1.403(16) . ?
C42 H42A 0.93 . ?
C43 C44 1.406(15) . ?
C43 C47 1.411(13) . ?
C44 C45 1.350(15) . ?
C44 H44A 0.93 . ?
C45 C46 1.407(14) . ?
C45 H45A 0.93 . ?
C46 H46A 0.93 . ?
C47 C48 1.426(13) . ?
N14 C49 1.164(17) . ?
N15 C51 1.093(19) . ?
N16 C53 1.02(4) . ?
C49 C50 1.36(2) . ?
C50 H50A 0.96 . ?
C50 H50B 0.96 . ?
C50 H50C 0.96 . ?
C51 C52 1.46(2) . ?
C52 H52A 0.96 . ?
C52 H52B 0.96 . ?
C52 H52C 0.96 . ?
C53 C54 1.43(3) . ?
C54 H54A 0.96 . ?
C54 H54B 0.96 . ?
C54 H54C 0.96 . ?
